data_1004091
loop_
_publ_author_name
'Mairesse, G'
'Drache, M'
'Nowogrocki, G'
'Abraham, F'

_publ_section_title
;
Order-disorder transition in Na~3~Bi(PO~4~)~2~
;
_journal_coden_ASTM PHTRDP
_journal_name_full 'Phase Transition'
_journal_page_first 91
_journal_page_last 105
_journal_paper_doi 10.1080/01411599008206903
_journal_volume 27
_journal_year 1990
_chemical_formula_structural 'Na3 Bi (P O4)2'
_chemical_formula_sum 'Bi Na3 O8 P2'
_chemical_name_systematic 'Trisodium bismuth bis(phosphate) - $-alpha'
_space_group_IT_number 14
_symmetry_cell_setting monoclinic
_symmetry_Int_Tables_number 14
_symmetry_space_group_name_Hall '-P 2ybc'
_symmetry_space_group_name_H-M 'P 1 21/c 1'
_cell_angle_alpha 90
_cell_angle_beta 110.64(7)
_cell_angle_gamma 90
_cell_formula_units_Z 8
_cell_length_a 19.86(1)
_cell_length_b 5.353(6)
_cell_length_c 13.96(3)
_cell_volume 1388.8
_refine_ls_R_factor_all 0.069
_cod_database_code 1004091

loop_
_symmetry_equiv_pos_as_xyz
x,y,z
-x,1/2+y,1/2-z
-x,-y,-z
x,1/2-y,1/2+z

loop_
_atom_site_aniso_label
_atom_site_aniso_U_11
_atom_site_aniso_U_12
_atom_site_aniso_U_13
_atom_site_aniso_U_22
_atom_site_aniso_U_23
_atom_site_aniso_U_33
Bi1 0.0078(2) -0.0008(1) 0.0024(1) 0.0095(2) -0.0008(1) 0.0072(2)
Bi2 0.0070(2) -0.0008(1) 0.0018(1) 0.0092(2) 0.0002(1) 0.0079(2)
P1 0.0054(10) .0000(7) 0.0011(8) 0.0061(9) 0.0001(7) 0.0073(10)
P2 0.0046(10) -0.0009(7) 0.0022(8) 0.0058(9) -0.0009(7) 0.0088(10)
P3 0.0066(10) -0.0010(8) 0.0017(8) 0.0055(8) -0.0001(7) 0.0076(10)
P4 0.0044(10) -0.0001(8) 0.0014(8) 0.0066(9) 0.0006(7) 0.0085(10)
Na1 0.012(2) 0.001(2) 0.005(2) 0.016(2) 0.001(1) 0.017(2)
Na2 0.013(2) -0.002(2) 0.006(2) 0.019(2) -0.001(2) 0.013(2)
Na3 0.013(2) 0.003(2) 0.008(2) 0.019(2) 0.003(2) 0.014(2)
Na4 0.012(2) -0.004(2) 0.004(2) 0.019(2) .000(2) 0.015(2)
Na5 0.011(2) 0.004(2) 0.003(2) 0.018(2) -0.001(2) 0.017(2)
Na6 0.014(2) -0.002(2) .000(2) 0.020(2) -0.004(2) 0.010(2)
O1 0.011(3) -0.004(3) 0.005(3) 0.024(4) 0.003(3) 0.018(4)
O2 0.013(3) 0.001(2) -0.003(3) 0.008(3) 0.001(2) 0.016(3)
O3 0.015(3) .000(3) 0.001(3) 0.015(3) -0.005(3) 0.015(3)
O4 0.005(3) 0.002(2) .000(3) 0.015(3) -0.002(2) 0.014(32)
O5 0.014(3) 0.002(2) 0.002(2) 0.006(3) 0.002(2) 0.013(3)
O6 0.013(3) .000(2) -0.003(3) 0.006(3) .000(2) 0.014(3)
O7 0.018(4) .000(3) 0.004(3) 0.012(3) 0.001(3) 0.014(4)
O8 0.007(3) 0.002(3) 0.007(3) 0.021(3) -0.001(3) 0.022(4)
O9 0.008(3) 0.001(3) -0.003(3) 0.019(3) -0.003(3) 0.018(4)
O10 0.013(3) 0.003(2) 0.004(2) 0.006(3) 0.002(2) 0.010(3)
O11 0.015(3) -0.002(2) 0.009(3) 0.007(3) -0.002(2) 0.020(3)
O12 0.017(4) -0.001(3) 0.007(3) 0.012(3) 0.003(3) 0.018(4)
O13 0.019(4) -0.004(3) 0.005(3) 0.016(3) 0.005(3) 0.014(3)
O14 0.006(3) 0.001(3) 0.005(3) 0.023(3) -0.004(3) 0.015(3)
O15 0.015(3) 0.002(2) 0.006(3) 0.007(3) 0.003(2) 0.022(4)
O16 0.007(3) -0.003(3) 0.001(3) 0.020(3) -0.007(3) 0.013(3)

loop_
_atom_site_label
_atom_site_type_symbol
_atom_site_symmetry_multiplicity
_atom_site_Wyckoff_symbol
_atom_site_fract_x
_atom_site_fract_y
_atom_site_fract_z
_atom_site_occupancy
_atom_site_attached_hydrogens
_atom_site_calc_flag
Bi1 Bi3+ 4 e 0.61841(2) 0.20700(5) 0.04345(3) 1. 0 d
Bi2 Bi3+ 4 e 0.12003(2) 0.19194(5) 0.07593(3) 1. 0 d
P1 P5+ 4 e 0.7082(1) 0.7775(4) 0.7126(2) 1. 0 d
P2 P5+ 4 e 0.0400(1) 0.7705(4) 0.6222(2) 1. 0 d
P3 P5+ 4 e 0.4617(1) 0.2352(4) 0.5826(2) 1. 0 d
P4 P5+ 4 e 0.2086(1) 0.7733(4) 0.4965(2) 1. 0 d
Na1 Na1+ 4 e 0.8010(2) 0.2073(7) 0.2464(3) 1. 0 d
Na2 Na1+ 4 e 0.5354(2) 0.7546(9) 0.1916(3) 1. 0 d
Na3 Na1+ 4 e 0.8631(2) 0.7452(9) 0.1691(3) 1. 0 d
Na4 Na1+ 4 e 0.9642(2) 0.2455(9) 0.1551(3) 1. 0 d
Na5 Na1+ 4 e 0.3023(2) 0.2531(9) 0.0524(3) 1. 0 d
Na6 Na1+ 4 e 0.3610(2) 0.7488(9) 0.1942(3) 1. 0 d
O1 O2- 4 e 0.6623(4) 0.6744(14) 0.7693(6) 1. 0 d
O2 O2- 4 e 0.6955(4) 0.0595(12) 0.6909(5) 1. 0 d
O3 O2- 4 e 0.6944(4) 0.6337(13) 0.6118(5) 1. 0 d
O4 O2- 4 e 0.7897(4) 0.7340(14) 0.7746(5) 1. 0 d
O5 O2- 4 e 0.0866(4) 0.5464(11) 0.6843(5) 1. 0 d
O6 O2- 4 e 0.0807(4) 0.0118(12) 0.6694(5) 1. 0 d
O7 O2- 4 e 0.0325(4) 0.7401(14) 0.5104(6) 1. 0 d
O8 O2- 4 e -0.0315(4) 0.7658(15) 0.6396(6) 1. 0 d
O9 O2- 4 e 0.5336(4) 0.2339(15) 0.6714(6) 1. 0 d
O10 O2- 4 e 0.4175(4) 0.4649(11) 0.5991(5) 1. 0 d
O11 O2- 4 e 0.4191(4) -0.0004(12) 0.5894(5) 1. 0 d
O12 O2- 4 e 0.4688(4) 0.2576(14) 0.4781(6) 1. 0 d
O13 O2- 4 e 0.1987(4) 0.6366(13) 0.5884(5) 1. 0 d
O14 O2- 4 e 0.2906(4) 0.7521(15) 0.5164(6) 1. 0 d
O15 O2- 4 e 0.1912(4) 0.0530(12) 0.4973(6) 1. 0 d
O16 O2- 4 e 0.1625(4) 0.6558(13) 0.3965(5) 1. 0 d

loop_
_atom_type_symbol
_atom_type_oxidation_number
Bi3+ 3.000
P5+ 5.000
Na1+ 1.000
O2- -2.000
